data_4032415
loop_
_publ_author_name
'Yan, Qiao'
'Gin, Emma'
'Wasinska-Kalwa, Malgorzata'
'Banwell, Martin G.'
'Carr, Paul D.'

_publ_section_title
;
 A Palladium-Catalyzed Ullmann Cross-Coupling/Reductive Cyclization Route
 to the Carbazole Natural Products 3-Methyl-9H-carbazole, Glycoborine,
 Glycozoline, Clauszoline K, Mukonine, and Karapinchamine A.
;
_journal_issue 8
_journal_name_full 'The Journal of organic chemistry'
_journal_page_first 4148
_journal_page_last 4159
_journal_paper_doi 10.1021/acs.joc.7b00044
_journal_volume 82
_journal_year 2017
_chemical_absolute_configuration unk
_chemical_formula_moiety 'C14 H13 N1 O1'
_chemical_formula_sum 'C14 H13 N O'
_chemical_formula_weight 211.26
_space_group_IT_number 19
_symmetry_cell_setting orthorhombic
_symmetry_space_group_name_Hall 'P 2ac 2ab'
_symmetry_space_group_name_H-M 'P 21 21 21'
_atom_sites_solution_hydrogens difmap
_atom_sites_solution_primary direct
_audit_creation_date 2016-08-04
_audit_creation_method CRYSTALS_ver_14.43
_audit_update_record
;
2016-08-05 # Formatted by publCIF

;
_cell_angle_alpha 90
_cell_angle_beta 90
_cell_angle_gamma 90
_cell_formula_units_Z 4
_cell_length_a 6.44200(10)
_cell_length_b 7.59210(10)
_cell_length_c 21.9422(3)
_cell_measurement_reflns_used 9018
_cell_measurement_temperature 150
_cell_measurement_theta_max 73
_cell_measurement_theta_min 4
_cell_volume 1073.16(3)
_computing_cell_refinement
; 
 CrysAlisPro, Agilent Technologies, (2013), Yarnton, England 
;
_computing_data_collection 'SuperNova, (Agilent Technologies)'
_computing_data_reduction
; 
 CrysAlisPro, Agilent Technologies, (2013), Yarnton, England 
;
_computing_molecular_graphics 'PLATON (Spek,2009)'
_computing_publication_material 'CRYSTALS (Betteridge et al., 2003)'
_computing_structure_refinement 'CRYSTALS (Betteridge et al., 2003)'
_computing_structure_solution 'SIR92 (Altomare et al., 1994)'
_diffrn_ambient_temperature 150
_diffrn_measured_fraction_theta_full 0.998
_diffrn_measured_fraction_theta_max 0.998
_diffrn_measurement_device Area
_diffrn_measurement_device_type 'Oxford Diffraction SuperNova'
_diffrn_measurement_method \w
_diffrn_radiation_monochromator graphite
_diffrn_radiation_type 'Cu K\a'
_diffrn_radiation_wavelength 1.54184
_diffrn_reflns_av_R_equivalents 0.040
_diffrn_reflns_limit_h_max 7
_diffrn_reflns_limit_h_min -8
_diffrn_reflns_limit_k_max 9
_diffrn_reflns_limit_k_min -9
_diffrn_reflns_limit_l_max 27
_diffrn_reflns_limit_l_min -20
_diffrn_reflns_number 21129
_diffrn_reflns_theta_full 73.857
_diffrn_reflns_theta_max 73.857
_diffrn_reflns_theta_min 4.029
_diffrn_standards_number 0
_exptl_absorpt_coefficient_mu 0.650
_exptl_absorpt_correction_T_max 0.94
_exptl_absorpt_correction_T_min 0.81
_exptl_absorpt_correction_type multi-scan
_exptl_absorpt_process_details
; 
 CrysAlisPro, Agilent Technologies, (2013), Yarnton, England 
;
_exptl_crystal_colour black
_exptl_crystal_density_diffrn 1.308
_exptl_crystal_density_method 'not measured'
_exptl_crystal_description block
_exptl_crystal_F_000 448
_exptl_crystal_size_max 0.267
_exptl_crystal_size_mid 0.175
_exptl_crystal_size_min 0.089
_refine_diff_density_max 0.13
_refine_diff_density_min -0.15
_refine_ls_extinction_method None
_refine_ls_goodness_of_fit_ref 1.0000
_refine_ls_hydrogen_treatment noref
_refine_ls_matrix_type full
_refine_ls_number_parameters 145
_refine_ls_number_reflns 2166
_refine_ls_number_restraints 0
_refine_ls_R_factor_all 0.0364
_refine_ls_R_factor_gt 0.0351
_refine_ls_shift/su_max 0.0003909
_refine_ls_shift/su_mean 0.0000395
_refine_ls_structure_factor_coef Fsqd
_refine_ls_weighting_details
;
 Method= Quasi-Unit weights 
 W = 1.0 or 1./2F 
;
_refine_ls_weighting_scheme calc
_refine_ls_wR_factor_all 0.0638
_refine_ls_wR_factor_gt 0.0629
_refine_ls_wR_factor_ref 0.0638
_reflns_limit_h_max 8
_reflns_limit_h_min -7
_reflns_limit_k_max 9
_reflns_limit_k_min 0
_reflns_limit_l_max 27
_reflns_limit_l_min 0
_reflns_number_gt 2114
_reflns_number_total 2166
_reflns_threshold_expression I>2.0\s(I)
_oxford_diffrn_Wilson_B_factor 2.45
_oxford_diffrn_Wilson_scale 0.01
_oxford_refine_ls_r_factor_ref 0.0364
_oxford_refine_ls_scale 8.69(16)
_oxford_reflns_number_all 2166
_oxford_reflns_threshold_expression_ref I>-10.0\s(I)
_oxford_structure_analysis_title 'C:\Users\PaulCarr\Desktop\ban16_ At 16:50 on'
_cod_data_source_file jo7b00044_si_004.cif
_cod_data_source_block ban16_pc18sn
_cod_depositor_comments 'Adding full bibliography for 4032415--4032418.cif.'
_cod_original_sg_symbol_H-M 'P 21 21 21 '
_cod_original_formula_sum 'C14 H13 N1 O1'
_cod_database_code 4032415
_publcif_datablock.id {0ded5fb4-a402-4f51-b55f-3a8264551ddc}

loop_
_symmetry_equiv_pos_as_xyz
x,y,z
x+1/2,-y+1/2,-z
-x,y+1/2,-z+1/2
-x+1/2,-y,z+1/2

loop_
_atom_site_label
_atom_site_type_symbol
_atom_site_fract_x
_atom_site_fract_y
_atom_site_fract_z
_atom_site_U_iso_or_equiv
_atom_site_occupancy
_atom_site_adp_type
C1 C 0.7640(2) 0.39744(19) 0.71868(7) 0.0248 1.0000 Uani
C2 C 0.9350(2) 0.4550(2) 0.75295(7) 0.0265 1.0000 Uani
C3 C 0.9422(3) 0.4216(2) 0.81519(7) 0.0276 1.0000 Uani
C4 C 1.1224(3) 0.4801(2) 0.85356(7) 0.0351 1.0000 Uani
C5 C 0.7767(3) 0.3299(2) 0.84248(7) 0.0306 1.0000 Uani
C6 C 0.6075(3) 0.2710(2) 0.81043(8) 0.0318 1.0000 Uani
C7 C 0.6016(2) 0.3046(2) 0.74805(8) 0.0283 1.0000 Uani
C8 C 0.5158(2) 0.3219(2) 0.64866(8) 0.0292 1.0000 Uani
C9 C 0.4196(3) 0.3055(2) 0.59218(8) 0.0346 1.0000 Uani
C10 C 0.5191(3) 0.3766(2) 0.54255(8) 0.0347 1.0000 Uani
C11 C 0.7101(3) 0.4644(2) 0.54794(7) 0.0296 1.0000 Uani
C12 C 0.9842(3) 0.6131(3) 0.49637(8) 0.0431 1.0000 Uani
C13 C 0.8082(2) 0.4808(2) 0.60378(7) 0.0269 1.0000 Uani
C14 C 0.7091(2) 0.40784(19) 0.65480(7) 0.0259 1.0000 Uani
N1 N 0.4522(2) 0.26250(18) 0.70532(6) 0.0323 1.0000 Uani
O1 O 0.78718(19) 0.53034(16) 0.49408(5) 0.0363 1.0000 Uani
H21 H 1.0555 0.5204 0.7328 0.0337 1.0000 Uiso
H42 H 1.1757 0.3849 0.8810 0.0537 1.0000 Uiso
H41 H 1.0828 0.5836 0.8790 0.0532 1.0000 Uiso
H43 H 1.2427 0.5177 0.8269 0.0533 1.0000 Uiso
H51 H 0.7854 0.3124 0.8874 0.0392 1.0000 Uiso
H61 H 0.4891 0.2062 0.8301 0.0412 1.0000 Uiso
H91 H 0.2880 0.2423 0.5880 0.0439 1.0000 Uiso
H101 H 0.4574 0.3663 0.5005 0.0425 1.0000 Uiso
H121 H 1.0202 0.6486 0.4533 0.0648 1.0000 Uiso
H122 H 0.9802 0.7216 0.5237 0.0660 1.0000 Uiso
H123 H 1.0894 0.5265 0.5125 0.0651 1.0000 Uiso
H131 H 0.9470 0.5426 0.6071 0.0330 1.0000 Uiso
H11 H 0.3370 0.1829 0.7110 0.0418 1.0000 Uiso

loop_
_atom_site_aniso_label
_atom_site_aniso_U_11
_atom_site_aniso_U_22
_atom_site_aniso_U_33
_atom_site_aniso_U_23
_atom_site_aniso_U_13
_atom_site_aniso_U_12
C1 0.0260(8) 0.0201(7) 0.0282(7) -0.0007(6) 0.0031(6) 0.0002(6)
C2 0.0267(7) 0.0219(7) 0.0308(7) 0.0000(6) 0.0022(6) -0.0021(6)
C3 0.0300(8) 0.0225(7) 0.0304(8) -0.0013(6) 0.0021(7) 0.0006(7)
C4 0.0385(9) 0.0345(9) 0.0323(9) 0.0028(8) -0.0036(8) -0.0055(8)
C5 0.0353(9) 0.0278(8) 0.0288(8) 0.0015(7) 0.0053(7) -0.0001(7)
C6 0.0317(9) 0.0271(8) 0.0366(9) 0.0010(7) 0.0089(7) -0.0027(7)
C7 0.0263(7) 0.0229(7) 0.0358(8) -0.0028(7) 0.0024(7) -0.0014(6)
C8 0.0280(8) 0.0240(7) 0.0355(8) -0.0013(7) -0.0005(7) 0.0011(6)
C9 0.0309(9) 0.0326(9) 0.0404(9) -0.0035(8) -0.0053(8) -0.0036(8)
C10 0.0360(10) 0.0345(9) 0.0336(8) -0.0038(7) -0.0059(7) 0.0005(8)
C11 0.0346(9) 0.0262(8) 0.0280(8) -0.0005(6) 0.0026(7) 0.0055(7)
C12 0.0379(10) 0.0602(12) 0.0314(9) 0.0073(9) 0.0023(8) -0.0056(9)
C13 0.0289(8) 0.0220(7) 0.0297(8) -0.0017(6) 0.0009(6) 0.0019(7)
C14 0.0265(7) 0.0213(7) 0.0298(8) -0.0013(6) 0.0016(7) 0.0021(6)
N1 0.0280(7) 0.0301(7) 0.0389(7) 0.0000(6) 0.0016(6) -0.0065(6)
O1 0.0379(7) 0.0435(7) 0.0275(6) 0.0015(5) -0.0004(5) -0.0001(6)

loop_
_atom_type_symbol
_atom_type_scat_dispersion_real
_atom_type_scat_dispersion_imag
_atom_type_scat_Cromer_Mann_a1
_atom_type_scat_Cromer_Mann_b1
_atom_type_scat_Cromer_Mann_a2
_atom_type_scat_Cromer_Mann_b2
_atom_type_scat_Cromer_Mann_a3
_atom_type_scat_Cromer_Mann_b3
_atom_type_scat_Cromer_Mann_a4
_atom_type_scat_Cromer_Mann_b4
_atom_type_scat_Cromer_Mann_c
_atom_type_scat_source
C 0.0181 0.0091 2.3100 20.8439 1.0200 10.2075 1.5886 0.5687 0.8650 51.6512 0.2156 'International Tables Vol C 4.2.6.8 and 6.1.1.4'
H 0.0000 0.0000 0.4930 10.5109 0.3229 26.1257 0.1402 3.1424 0.0408 57.7998 0.0030 'International Tables Vol C 4.2.6.8 and 6.1.1.4'
N 0.0311 0.0180 12.2126 0.0057 3.1322 9.8933 2.0125 28.9975 1.1663 0.5826 -11.5290 'International Tables Vol C 4.2.6.8 and 6.1.1.4'
O 0.0492 0.0322 3.0485 13.2771 2.2868 5.7011 1.5463 0.3239 0.8670 32.9089 0.2508 'International Tables Vol C 4.2.6.8 and 6.1.1.4'

loop_
_geom_angle_atom_site_label_1
_geom_angle_atom_site_label_2
_geom_angle_atom_site_label_3
_geom_angle
_geom_angle_publ_flag
C2 C1 C7 119.41(14) yes
C2 C1 C14 133.89(14) yes
C7 C1 C14 106.69(13) yes
C1 C2 C3 119.72(14) yes
C1 C2 H21 121.1 no
C3 C2 H21 119.2 no
C2 C3 C4 121.53(15) yes
C2 C3 C5 118.90(15) yes
C4 C3 C5 119.57(14) yes
C3 C4 H42 112.9 no
C3 C4 H41 110.5 no
H42 C4 H41 108.6 no
C3 C4 H43 110.6 no
H42 C4 H43 106.7 no
H41 C4 H43 107.3 no
C3 C5 C6 123.04(14) yes
C3 C5 H51 116.4 no
C6 C5 H51 120.5 no
C5 C6 C7 117.74(15) yes
C5 C6 H61 122.9 no
C7 C6 H61 119.4 no
C1 C7 C6 121.19(15) yes
C1 C7 N1 108.73(14) yes
C6 C7 N1 130.07(15) yes
C9 C8 C14 121.27(15) yes
C9 C8 N1 129.71(15) yes
C14 C8 N1 109.01(14) yes
C8 C9 C10 117.59(16) yes
C8 C9 H91 120.8 no
C10 C9 H91 121.6 no
C9 C10 C11 121.90(16) yes
C9 C10 H101 120.8 no
C11 C10 H101 117.3 no
C10 C11 C13 121.14(15) yes
C10 C11 O1 114.61(14) yes
C13 C11 O1 124.26(14) yes
O1 C12 H121 106.9 no
O1 C12 H122 110.9 no
H121 C12 H122 109.9 no
O1 C12 H123 109.0 no
H121 C12 H123 110.3 no
H122 C12 H123 109.8 no
C11 C13 C14 117.59(14) yes
C11 C13 H131 120.6 no
C14 C13 H131 121.8 no
C1 C14 C8 106.40(13) yes
C1 C14 C13 133.09(15) yes
C8 C14 C13 120.50(15) yes
C8 N1 C7 109.14(13) yes
C8 N1 H11 123.2 no
C7 N1 H11 126.4 no
C12 O1 C11 116.99(13) yes

loop_
_geom_bond_atom_site_label_1
_geom_bond_atom_site_label_2
_geom_bond_distance
_geom_bond_publ_flag
C1 C2 1.404(2) yes
C1 C7 1.417(2) yes
C1 C14 1.448(2) yes
C2 C3 1.390(2) yes
C2 H21 1.022 no
C3 C4 1.501(2) yes
C3 C5 1.407(2) yes
C4 H42 1.002 no
C4 H41 0.997 no
C4 H43 1.012 no
C5 C6 1.372(2) yes
C5 H51 0.996 no
C6 C7 1.393(2) yes
C6 H61 1.004 no
C7 N1 1.381(2) yes
C8 C9 1.391(2) yes
C8 C14 1.413(2) yes
C8 N1 1.385(2) yes
C9 C10 1.374(2) yes
C9 H91 0.978 no
C10 C11 1.405(2) yes
C10 H101 1.008 no
C11 C13 1.384(2) yes
C11 O1 1.3760(19) yes
C12 O1 1.417(2) yes
C12 H121 1.010 no
C12 H122 1.019 no
C12 H123 1.008 no
C13 C14 1.403(2) yes
C13 H131 1.012 no
N1 H11 0.965 no

loop_
_geom_hbond_atom_site_label_D
_geom_hbond_atom_site_label_H
_geom_hbond_atom_site_label_A
_geom_hbond_site_symmetry_A
_geom_hbond_angle_DHA
_geom_hbond_distance_DH
_geom_hbond_distance_HA
_geom_hbond_distance_DA
_geom_hbond_publ_flag
N1 H11 C2 3_646 168.26(9) 0.965 2.587 3.537(2) yes

loop_
_publcif_info_datablock.id
_publcif_info_datablock.publ_exptl
_publcif_info_datablock.publ_geom
_publcif_info_datablock.structure
{0ded5fb4-a402-4f51-b55f-3a8264551ddc} y y y

loop_
_publcif_info_tables.block_id
_publcif_info_tables.reference_item
{0ded5fb4-a402-4f51-b55f-3a8264551ddc} '_geom_bond_atom_site_label_1'
{0ded5fb4-a402-4f51-b55f-3a8264551ddc} '_geom_hbond_atom_site_label_D'
